data_7017877
loop_
_publ_author_name
'Ross, Tamsyn M.'
'Moubaraki, Boujemaa'
'Neville, Suzanne M.'
'Batten, Stuart R.'
'Murray, Keith S.'

_publ_section_title
;
 Polymorphism and spin crossover in mononuclear Fe(II) species containing
 new dipyridylamino-substituted s-triazine ligands.
;
_journal_issue 5
_journal_name_full 'Dalton transactions (Cambridge, England : 2003)'
_journal_page_first 1512
_journal_page_last 1523
_journal_paper_doi 10.1039/c1dt11597a
_journal_volume 41
_journal_year 2012
_chemical_formula_moiety '(C84 H72 Fe N18 S2)'
_chemical_formula_sum 'C84 H72 Fe N18 S2'
_chemical_formula_weight 1453.57
_chemical_name_common trans-[Fe(II)(NCS)2(DDB)2]
_chemical_name_systematic
;
trans-[Fe(II)(NCS)2(DDB)2]
;
_space_group_IT_number 2
_symmetry_cell_setting triclinic
_symmetry_space_group_name_Hall '-P 1'
_symmetry_space_group_name_H-M 'P -1'
_atom_sites_solution_hydrogens geom
_atom_sites_solution_primary direct
_atom_sites_solution_secondary difmap
_audit_creation_method SHELXL-97
_cell_angle_alpha 98.439(2)
_cell_angle_beta 92.244(3)
_cell_angle_gamma 119.120(10)
_cell_formula_units_Z 1
_cell_length_a 10.252(4)
_cell_length_b 10.404(2)
_cell_length_c 20.070(3)
_cell_measurement_reflns_used 20008
_cell_measurement_temperature 100(2)
_cell_measurement_theta_max 26.54
_cell_measurement_theta_min 1.13
_cell_volume 1834.7(9)
_computing_cell_refinement 'XDS (Kabsch, 1993)'
_computing_data_collection 'BluIce (McPhillips, 2002)'
_computing_data_reduction 'XDS (Kabsch, 1993)'
_computing_molecular_graphics 'X-Seed (Barbour, 1999)'
_computing_publication_material 'CIFTAB (Sheldrick, 1997)'
_computing_structure_refinement 'SHELXL-97 (Sheldrick, 1997)'
_computing_structure_solution 'SHELXS-97 (Sheldrick, 1997)'
_diffrn_ambient_temperature 100(2)
_diffrn_measured_fraction_theta_full 0.932
_diffrn_measured_fraction_theta_max 0.905
_diffrn_measurement_device_type 'ADSC Quantum 210r'
_diffrn_measurement_method 'Phi Scan'
_diffrn_radiation_monochromator 'Silicon Double Crystal'
_diffrn_radiation_source 'Australian Synchrotron'
_diffrn_radiation_type Synchrotron
_diffrn_radiation_wavelength 0.77371
_diffrn_reflns_av_R_equivalents 0.0667
_diffrn_reflns_av_sigmaI/netI 0.0543
_diffrn_reflns_limit_h_max 11
_diffrn_reflns_limit_h_min -11
_diffrn_reflns_limit_k_max 12
_diffrn_reflns_limit_k_min -12
_diffrn_reflns_limit_l_max 22
_diffrn_reflns_limit_l_min -22
_diffrn_reflns_number 20008
_diffrn_reflns_theta_full 25.00
_diffrn_reflns_theta_max 26.54
_diffrn_reflns_theta_min 1.13
_exptl_absorpt_coefficient_mu 0.323
_exptl_absorpt_correction_T_max 0.9997
_exptl_absorpt_correction_T_min 0.9841
_exptl_absorpt_correction_type multi-scan
_exptl_absorpt_process_details XDS
_exptl_crystal_colour orange
_exptl_crystal_density_diffrn 1.316
_exptl_crystal_density_method 'not measured'
_exptl_crystal_description plate
_exptl_crystal_F_000 760
_exptl_crystal_size_max 0.05
_exptl_crystal_size_mid 0.05
_exptl_crystal_size_min 0.00
_refine_diff_density_max 1.422
_refine_diff_density_min -1.193
_refine_diff_density_rms 0.155
_refine_ls_extinction_coef 0.037(3)
_refine_ls_extinction_expression Fc^*^=kFc[1+0.001xFc^2^\l^3^/sin(2\q)]^-1/4^
_refine_ls_extinction_method SHELXL
_refine_ls_goodness_of_fit_ref 1.204
_refine_ls_hydrogen_treatment constr
_refine_ls_matrix_type full
_refine_ls_number_parameters 476
_refine_ls_number_reflns 5339
_refine_ls_number_restraints 66
_refine_ls_restrained_S_all 1.200
_refine_ls_R_factor_all 0.1329
_refine_ls_R_factor_gt 0.1186
_refine_ls_shift/su_max 0.000
_refine_ls_shift/su_mean 0.000
_refine_ls_structure_factor_coef Fsqd
_refine_ls_weighting_details 'calc w=1/[\s^2^(Fo^2^)+(0.0000P)^2^+46.1619P] where P=(Fo^2^+2Fc^2^)/3'
_refine_ls_weighting_scheme calc
_refine_ls_wR_factor_gt 0.3049
_refine_ls_wR_factor_ref 0.3111
_reflns_number_gt 4415
_reflns_number_total 5339
_reflns_threshold_expression >2sigma(I)
_cod_data_source_file c1dt11597a.txt
_cod_data_source_block 2
_cod_original_cell_volume 1834.7(8)
_cod_original_sg_symbol_H-M P-1
_cod_database_code 7017877

loop_
_symmetry_equiv_pos_as_xyz
'x, y, z'
'-x, -y, -z'

loop_
_atom_site_label
_atom_site_type_symbol
_atom_site_fract_x
_atom_site_fract_y
_atom_site_fract_z
_atom_site_U_iso_or_equiv
_atom_site_adp_type
_atom_site_occupancy
_atom_site_symmetry_multiplicity
_atom_site_calc_flag
_atom_site_refinement_flags
Fe1 Fe 0.0000 0.0000 0.0000 0.0069(5) Uani 1 2 d SU
S1 S -0.3827(3) -0.1350(3) 0.14552(12) 0.0167(7) Uani 1 1 d .
N1 N -0.1549(9) -0.0446(9) 0.0602(4) 0.0127(18) Uani 1 1 d U
N9 N -0.1240(10) -0.0286(9) 0.3232(4) 0.018(2) Uani 1 1 d .
C1 C -0.2493(12) -0.0831(10) 0.0962(5) 0.014(2) Uani 1 1 d .
C4 C 0.3500(13) 0.0310(11) 0.1769(5) 0.020(2) Uani 1 1 d .
H4 H 0.4187 0.0357 0.2116 0.024 Uiso 1 1 calc R
N6 N -0.0040(9) 0.0812(8) 0.2360(4) 0.0128(18) Uani 1 1 d .
C5 C 0.2762(12) 0.1106(11) 0.1884(5) 0.018(2) Uani 1 1 d .
H5 H 0.2918 0.1705 0.2317 0.022 Uiso 1 1 calc R
C18 C -0.4455(12) 0.2402(11) 0.0551(5) 0.019(2) Uani 1 1 d .
H18 H -0.4810 0.1495 0.0232 0.023 Uiso 1 1 calc R
N8 N -0.1935(9) 0.3436(8) 0.2560(4) 0.0135(18) Uani 1 1 d .
N3 N 0.1061(9) 0.1909(9) 0.1447(4) 0.0123(17) Uani 1 1 d U
C36 C -0.0552(13) -0.1233(10) 0.3124(5) 0.020(2) Uani 1 1 d .
H36A H -0.0665 -0.1603 0.2630 0.024 Uiso 1 1 calc R
H36B H -0.1116 -0.2116 0.3338 0.024 Uiso 1 1 calc R
N5 N -0.0469(10) 0.2671(8) 0.1989(4) 0.0150(19) Uani 1 1 d .
C15 C -0.1578(12) 0.4602(10) 0.2141(5) 0.014(2) Uani 1 1 d .
H15A H -0.0633 0.4822 0.1948 0.016 Uiso 1 1 calc R
H15B H -0.1410 0.5534 0.2435 0.016 Uiso 1 1 calc R
N4 N 0.0850(9) 0.2205(8) 0.0308(4) 0.0112(17) Uani 1 1 d .
N7 N -0.1597(10) 0.1605(9) 0.2944(4) 0.0144(18) Uani 1 1 d .
C13 C -0.0957(11) 0.0755(10) 0.2834(5) 0.013(2) Uani 1 1 d .
C37 C 0.1118(12) -0.0473(12) 0.3404(5) 0.020(2) Uani 1 1 d .
C16 C -0.2823(11) 0.4126(10) 0.1566(5) 0.012(2) Uani 1 1 d .
N2 N 0.1433(9) 0.0146(9) 0.0733(4) 0.0131(18) Uani 1 1 d U
C17 C -0.3359(12) 0.2790(10) 0.1089(5) 0.016(2) Uani 1 1 d .
H17 H -0.2967 0.2143 0.1136 0.019 Uiso 1 1 calc R
C2 C 0.2217(11) -0.0598(10) 0.0632(5) 0.012(2) Uani 1 1 d .
H2 H 0.2068 -0.1168 0.0191 0.014 Uiso 1 1 calc R
C3 C 0.3208(11) -0.0585(10) 0.1117(5) 0.012(2) Uani 1 1 d .
H3 H 0.3686 -0.1164 0.1019 0.015 Uiso 1 1 calc R
C38 C 0.1956(12) 0.1002(11) 0.3745(5) 0.020(2) Uani 1 1 d .
H38 H 0.1489 0.1597 0.3815 0.024 Uiso 1 1 calc R
C14 C -0.1322(12) 0.2548(10) 0.2497(5) 0.013(2) Uani 1 1 d .
C39 C 0.3455(14) 0.1617(14) 0.3982(6) 0.032(3) Uani 1 1 d .
H39 H 0.4011 0.2632 0.4211 0.038 Uiso 1 1 calc R
C6 C 0.1768(10) 0.1023(9) 0.1352(5) 0.0089(19) Uani 1 1 d .
C23 C -0.2037(12) 0.4661(11) 0.3710(5) 0.015(2) Uani 1 1 d .
C22 C -0.2907(12) 0.3418(11) 0.3085(5) 0.016(2) Uani 1 1 d .
H22A H -0.3368 0.2433 0.3227 0.020 Uiso 1 1 calc R
H22B H -0.3731 0.3543 0.2889 0.020 Uiso 1 1 calc R
C12 C 0.0139(11) 0.1808(10) 0.1966(5) 0.012(2) Uani 1 1 d .
C42 C 0.1821(16) -0.1328(14) 0.3301(7) 0.037(3) Uani 1 1 d .
H42 H 0.1274 -0.2340 0.3068 0.044 Uiso 1 1 calc R
C7 C 0.1187(11) 0.2829(10) 0.0963(5) 0.011(2) Uani 1 1 d .
C21 C -0.3414(12) 0.5064(11) 0.1483(5) 0.019(2) Uani 1 1 d .
H21 H -0.3055 0.5984 0.1793 0.023 Uiso 1 1 calc R
C29 C -0.2185(12) -0.0462(11) 0.3782(5) 0.016(2) Uani 1 1 d .
H29A H -0.2391 0.0381 0.3852 0.020 Uiso 1 1 calc R
H29B H -0.1618 -0.0402 0.4207 0.020 Uiso 1 1 calc R
C30 C -0.3667(13) -0.1923(12) 0.3646(5) 0.018(2) Uani 1 1 d .
C9 C 0.1899(12) 0.5256(11) 0.0705(5) 0.016(2) Uani 1 1 d U
H9 H 0.2226 0.6291 0.0841 0.019 Uiso 1 1 calc R
C24 C -0.2775(13) 0.5313(11) 0.4071(5) 0.020(2) Uani 1 1 d .
H24 H -0.3791 0.5013 0.3924 0.024 Uiso 1 1 calc R
C8 C 0.1740(11) 0.4357(11) 0.1187(5) 0.014(2) Uani 1 1 d U
H8 H 0.2003 0.4781 0.1658 0.017 Uiso 1 1 calc R
C10 C 0.1566(11) 0.4588(11) 0.0022(5) 0.014(2) Uani 1 1 d U
H10 H 0.1685 0.5170 -0.0318 0.016 Uiso 1 1 calc R
C34 C -0.5591(15) -0.4199(14) 0.2912(7) 0.034(3) Uani 1 1 d .
H34 H -0.5952 -0.4830 0.2476 0.041 Uiso 1 1 calc R
C20 C -0.4528(12) 0.4647(11) 0.0945(5) 0.020(2) Uani 1 1 d .
H20 H -0.4946 0.5274 0.0900 0.024 Uiso 1 1 calc R
C35 C -0.4245(12) -0.2862(12) 0.3004(5) 0.021(2) Uani 1 1 d .
H35 H -0.3704 -0.2574 0.2628 0.025 Uiso 1 1 calc R
C25 C -0.1995(15) 0.6408(13) 0.4649(6) 0.029(3) Uani 1 1 d .
H25 H -0.2499 0.6843 0.4898 0.035 Uiso 1 1 calc R
C19 C -0.5032(12) 0.3348(12) 0.0480(5) 0.024(3) Uani 1 1 d .
H19 H -0.5774 0.3093 0.0110 0.029 Uiso 1 1 calc R
C11 C 0.1067(11) 0.3095(10) -0.0156(5) 0.013(2) Uani 1 1 d U
H11 H 0.0861 0.2657 -0.0625 0.015 Uiso 1 1 calc R
C26 C -0.0530(15) 0.6876(15) 0.4869(7) 0.037(3) Uani 1 1 d U
H26 H -0.0021 0.7621 0.5267 0.044 Uiso 1 1 calc R
C40 C 0.4163(15) 0.0765(16) 0.3890(6) 0.039(3) Uani 1 1 d .
H40 H 0.5191 0.1179 0.4062 0.047 Uiso 1 1 calc R
C27 C 0.020(2) 0.6251(18) 0.4506(8) 0.056(4) Uani 1 1 d U
H27 H 0.1227 0.6596 0.4647 0.068 Uiso 1 1 calc R
C28 C -0.0551(16) 0.5114(15) 0.3932(7) 0.040(3) Uani 1 1 d U
H28 H -0.0048 0.4660 0.3697 0.047 Uiso 1 1 calc R
C41 C 0.3342(18) -0.0677(18) 0.3547(8) 0.049(4) Uani 1 1 d .
H41 H 0.3822 -0.1260 0.3473 0.059 Uiso 1 1 calc R
C31 C -0.4521(14) -0.2374(13) 0.4187(6) 0.027(3) Uani 1 1 d .
H31 H -0.4159 -0.1763 0.4627 0.033 Uiso 1 1 calc R
C32 C -0.5873(14) -0.3692(15) 0.4081(7) 0.037(3) Uani 1 1 d .
H32 H -0.6450 -0.3973 0.4447 0.044 Uiso 1 1 calc R
C33 C -0.6410(14) -0.4626(14) 0.3439(7) 0.037(3) Uani 1 1 d .
H33 H -0.7334 -0.5547 0.3371 0.044 Uiso 1 1 calc R

loop_
_atom_site_aniso_label
_atom_site_aniso_U_11
_atom_site_aniso_U_22
_atom_site_aniso_U_33
_atom_site_aniso_U_23
_atom_site_aniso_U_13
_atom_site_aniso_U_12
Fe1 0.0084(9) 0.0023(8) 0.0095(8) 0.0014(6) 0.0017(6) 0.0023(6)
S1 0.0136(14) 0.0169(13) 0.0174(13) 0.0067(10) 0.0053(10) 0.0048(10)
N1 0.013(2) 0.0125(19) 0.013(2) 0.0021(10) 0.0010(10) 0.0061(12)
N9 0.022(5) 0.016(4) 0.017(4) 0.011(4) 0.006(4) 0.008(4)
C1 0.019(6) 0.006(5) 0.019(5) 0.004(4) 0.002(4) 0.009(4)
C4 0.033(7) 0.014(5) 0.021(6) 0.007(4) 0.003(5) 0.017(5)
N6 0.017(5) 0.006(4) 0.011(4) -0.001(3) 0.001(3) 0.003(3)
C5 0.018(6) 0.013(5) 0.016(5) 0.000(4) -0.002(4) 0.003(4)
C18 0.017(6) 0.006(5) 0.020(5) 0.000(4) 0.001(4) -0.005(4)
N8 0.013(5) 0.007(4) 0.021(4) 0.003(3) 0.008(3) 0.004(3)
N3 0.012(2) 0.0120(19) 0.012(2) 0.0025(10) 0.0015(10) 0.0060(12)
C36 0.028(7) 0.003(5) 0.025(6) 0.007(4) -0.001(5) 0.004(4)
N5 0.022(5) 0.002(4) 0.016(4) -0.001(3) 0.001(3) 0.002(3)
C15 0.019(6) 0.002(4) 0.017(5) 0.000(4) -0.002(4) 0.004(4)
N4 0.009(5) 0.003(4) 0.018(4) 0.003(3) 0.004(3) 0.000(3)
N7 0.021(5) 0.011(4) 0.016(4) 0.003(3) 0.002(3) 0.011(4)
C13 0.011(5) 0.007(5) 0.014(5) -0.001(4) -0.005(4) 0.001(4)
C37 0.022(6) 0.024(6) 0.019(5) 0.011(4) 0.006(4) 0.013(5)
C16 0.011(5) 0.004(4) 0.019(5) 0.002(4) 0.001(4) 0.001(4)
N2 0.013(2) 0.013(2) 0.013(2) 0.0025(10) 0.0021(10) 0.0059(12)
C17 0.025(6) 0.003(5) 0.017(5) 0.003(4) 0.004(4) 0.006(4)
C2 0.005(5) 0.002(4) 0.023(5) 0.001(4) -0.001(4) -0.001(4)
C3 0.008(5) 0.003(4) 0.028(6) 0.003(4) 0.001(4) 0.004(4)
C38 0.023(7) 0.017(5) 0.019(5) 0.009(4) 0.005(4) 0.006(5)
C14 0.017(6) 0.009(5) 0.011(5) 0.000(4) 0.000(4) 0.005(4)
C39 0.023(7) 0.027(6) 0.026(6) 0.005(5) 0.002(5) -0.004(5)
C6 0.004(5) 0.002(4) 0.017(5) 0.001(4) 0.000(4) -0.002(4)
C23 0.017(6) 0.015(5) 0.013(5) 0.005(4) 0.001(4) 0.007(4)
C22 0.016(6) 0.012(5) 0.019(5) -0.002(4) 0.004(4) 0.007(4)
C12 0.012(5) 0.006(5) 0.011(5) -0.006(4) -0.005(4) 0.001(4)
C42 0.043(9) 0.030(7) 0.055(8) 0.015(6) 0.003(6) 0.031(6)
C7 0.011(5) 0.003(4) 0.014(5) 0.001(4) 0.003(4) 0.001(4)
C21 0.026(7) 0.010(5) 0.022(6) 0.004(4) 0.006(5) 0.010(5)
C29 0.021(6) 0.017(5) 0.015(5) 0.009(4) 0.005(4) 0.011(5)
C30 0.028(7) 0.023(6) 0.015(5) 0.009(4) 0.007(4) 0.020(5)
C9 0.016(2) 0.016(2) 0.017(2) 0.0032(11) 0.0021(10) 0.0078(14)
C24 0.032(7) 0.016(5) 0.019(5) 0.006(4) 0.005(5) 0.017(5)
C8 0.014(2) 0.014(2) 0.014(2) 0.0024(11) 0.0017(10) 0.0068(13)
C10 0.014(2) 0.013(2) 0.014(2) 0.0029(11) 0.0016(10) 0.0067(13)
C34 0.030(8) 0.030(7) 0.037(7) 0.011(6) -0.003(5) 0.010(6)
C20 0.022(6) 0.016(5) 0.028(6) 0.004(4) 0.000(5) 0.014(5)
C35 0.016(6) 0.023(6) 0.025(6) 0.012(5) 0.004(4) 0.008(5)
C25 0.042(8) 0.025(6) 0.027(6) 0.001(5) 0.005(5) 0.023(6)
C19 0.013(6) 0.030(6) 0.021(6) 0.010(5) 0.002(4) 0.003(5)
C11 0.013(2) 0.012(2) 0.013(2) 0.0027(11) 0.0013(10) 0.0062(13)
C26 0.037(3) 0.037(3) 0.037(3) 0.0063(12) 0.0047(11) 0.0185(18)
C40 0.018(7) 0.056(9) 0.032(7) 0.020(6) -0.001(5) 0.007(6)
C27 0.056(4) 0.057(4) 0.057(4) 0.0099(13) 0.0072(12) 0.028(2)
C28 0.039(3) 0.040(3) 0.039(3) 0.0065(12) 0.0051(11) 0.0200(18)
C41 0.054(11) 0.059(10) 0.056(9) 0.024(8) 0.010(7) 0.041(9)
C31 0.034(8) 0.035(7) 0.030(6) 0.022(5) 0.016(5) 0.025(6)
C32 0.025(7) 0.052(8) 0.050(8) 0.038(7) 0.024(6) 0.024(6)
C33 0.021(7) 0.027(7) 0.058(9) 0.020(6) 0.005(6) 0.005(5)

loop_
_atom_type_symbol
_atom_type_description
_atom_type_scat_dispersion_real
_atom_type_scat_dispersion_imag
_atom_type_scat_source
C C 0.0033 0.0016 'International Tables Vol C Tables 4.2.6.8 and 6.1.1.4'
H H 0.0000 0.0000 'International Tables Vol C Tables 4.2.6.8 and 6.1.1.4'
N N 0.0061 0.0033 'International Tables Vol C Tables 4.2.6.8 and 6.1.1.4'
S S 0.1246 0.1234 'International Tables Vol C Tables 4.2.6.8 and 6.1.1.4'
Fe Fe 0.3463 0.8444 'International Tables Vol C Tables 4.2.6.8 and 6.1.1.4'

loop_
_geom_angle_atom_site_label_1
_geom_angle_atom_site_label_2
_geom_angle_atom_site_label_3
_geom_angle
_geom_angle_site_symmetry_1
_geom_angle_site_symmetry_3
N1 Fe1 N1 180.0(8) . 2
N1 Fe1 N2 88.8(3) . 2
N1 Fe1 N2 91.2(3) 2 2
N1 Fe1 N2 91.2(3) . .
N1 Fe1 N2 88.8(3) 2 .
N2 Fe1 N2 180.0(5) 2 .
N1 Fe1 N4 88.6(3) . 2
N1 Fe1 N4 91.4(3) 2 2
N2 Fe1 N4 86.5(3) 2 2
N2 Fe1 N4 93.5(3) . 2
N1 Fe1 N4 91.4(3) . .
N1 Fe1 N4 88.6(3) 2 .
N2 Fe1 N4 93.5(3) 2 .
N2 Fe1 N4 86.5(3) . .
N4 Fe1 N4 180.0(2) 2 .
C1 N1 Fe1 174.4(7) . .
C13 N9 C36 119.3(8) . .
C13 N9 C29 122.1(9) . .
C36 N9 C29 118.6(8) . .
N1 C1 S1 178.7(9) . .
C5 C4 C3 118.1(10) . .
C5 C4 H4 121.0 . .
C3 C4 H4 121.0 . .
C12 N6 C13 112.6(8) . .
C4 C5 C6 119.2(9) . .
C4 C5 H5 120.4 . .
C6 C5 H5 120.4 . .
C17 C18 C19 119.7(9) . .
C17 C18 H18 120.1 . .
C19 C18 H18 120.1 . .
C14 N8 C22 122.9(8) . .
C14 N8 C15 122.1(8) . .
C22 N8 C15 114.8(8) . .
C12 N3 C6 122.3(8) . .
C12 N3 C7 119.3(8) . .
C6 N3 C7 118.1(8) . .
N9 C36 C37 115.4(8) . .
N9 C36 H36A 108.4 . .
C37 C36 H36A 108.4 . .
N9 C36 H36B 108.4 . .
C37 C36 H36B 108.4 . .
H36A C36 H36B 107.5 . .
C12 N5 C14 113.7(8) . .
N8 C15 C16 112.5(8) . .
N8 C15 H15A 109.1 . .
C16 C15 H15A 109.1 . .
N8 C15 H15B 109.1 . .
C16 C15 H15B 109.1 . .
H15A C15 H15B 107.8 . .
C7 N4 C11 118.5(8) . .
C7 N4 Fe1 121.5(6) . .
C11 N4 Fe1 120.0(6) . .
C13 N7 C14 113.9(8) . .
N7 C13 N6 126.4(9) . .
N7 C13 N9 118.1(9) . .
N6 C13 N9 115.5(9) . .
C38 C37 C42 118.7(11) . .
C38 C37 C36 124.1(10) . .
C42 C37 C36 117.2(10) . .
C21 C16 C17 118.4(9) . .
C21 C16 C15 119.9(8) . .
C17 C16 C15 121.6(9) . .
C6 N2 C2 115.0(8) . .
C6 N2 Fe1 123.7(6) . .
C2 N2 Fe1 121.2(6) . .
C18 C17 C16 120.9(9) . .
C18 C17 H17 119.6 . .
C16 C17 H17 119.6 . .
N2 C2 C3 124.9(9) . .
N2 C2 H2 117.5 . .
C3 C2 H2 117.5 . .
C2 C3 C4 118.5(9) . .
C2 C3 H3 120.7 . .
C4 C3 H3 120.7 . .
C39 C38 C37 121.1(11) . .
C39 C38 H38 119.4 . .
C37 C38 H38 119.4 . .
N8 C14 N5 116.5(8) . .
N8 C14 N7 118.4(9) . .
N5 C14 N7 125.1(9) . .
C38 C39 C40 120.6(11) . .
C38 C39 H39 119.7 . .
C40 C39 H39 119.7 . .
N2 C6 C5 124.1(9) . .
N2 C6 N3 115.8(8) . .
C5 C6 N3 120.1(8) . .
C28 C23 C24 119.8(10) . .
C28 C23 C22 121.1(10) . .
C24 C23 C22 119.1(9) . .
N8 C22 C23 112.3(8) . .
N8 C22 H22A 109.1 . .
C23 C22 H22A 109.1 . .
N8 C22 H22B 109.1 . .
C23 C22 H22B 109.1 . .
H22A C22 H22B 107.9 . .
N5 C12 N6 128.1(9) . .
N5 C12 N3 116.0(8) . .
N6 C12 N3 115.8(9) . .
C37 C42 C41 119.0(13) . .
C37 C42 H42 120.5 . .
C41 C42 H42 120.5 . .
N4 C7 C8 122.2(8) . .
N4 C7 N3 118.3(8) . .
C8 C7 N3 119.4(8) . .
C20 C21 C16 119.9(9) . .
C20 C21 H21 120.1 . .
C16 C21 H21 120.1 . .
N9 C29 C30 113.6(8) . .
N9 C29 H29A 108.8 . .
C30 C29 H29A 108.8 . .
N9 C29 H29B 108.8 . .
C30 C29 H29B 108.8 . .
H29A C29 H29B 107.7 . .
C35 C30 C31 117.9(11) . .
C35 C30 C29 123.2(9) . .
C31 C30 C29 118.9(10) . .
C10 C9 C8 118.1(9) . .
C10 C9 H9 121.0 . .
C8 C9 H9 121.0 . .
C25 C24 C23 118.9(11) . .
C25 C24 H24 120.6 . .
C23 C24 H24 120.6 . .
C7 C8 C9 118.8(9) . .
C7 C8 H8 120.6 . .
C9 C8 H8 120.6 . .
C11 C10 C9 119.5(9) . .
C11 C10 H10 120.3 . .
C9 C10 H10 120.3 . .
C33 C34 C35 120.9(12) . .
C33 C34 H34 119.5 . .
C35 C34 H34 119.5 . .
C19 C20 C21 121.1(10) . .
C19 C20 H20 119.4 . .
C21 C20 H20 119.4 . .
C34 C35 C30 120.8(10) . .
C34 C35 H35 119.6 . .
C30 C35 H35 119.6 . .
C26 C25 C24 122.0(11) . .
C26 C25 H25 119.0 . .
C24 C25 H25 119.0 . .
C20 C19 C18 119.9(10) . .
C20 C19 H19 120.0 . .
C18 C19 H19 120.0 . .
N4 C11 C10 122.8(9) . .
N4 C11 H11 118.6 . .
C10 C11 H11 118.6 . .
C25 C26 C27 118.8(13) . .
C25 C26 H26 120.6 . .
C27 C26 H26 120.6 . .
C41 C40 C39 118.2(12) . .
C41 C40 H40 120.9 . .
C39 C40 H40 120.9 . .
C26 C27 C28 121.3(16) . .
C26 C27 H27 119.3 . .
C28 C27 H27 119.3 . .
C23 C28 C27 119.1(13) . .
C23 C28 H28 120.4 . .
C27 C28 H28 120.4 . .
C40 C41 C42 122.3(14) . .
C40 C41 H41 118.8 . .
C42 C41 H41 118.8 . .
C32 C31 C30 120.5(12) . .
C32 C31 H31 119.8 . .
C30 C31 H31 119.8 . .
C31 C32 C33 120.6(11) . .
C31 C32 H32 119.7 . .
C33 C32 H32 119.7 . .
C34 C33 C32 119.4(12) . .
C34 C33 H33 120.3 . .
C32 C33 H33 120.3 . .

loop_
_geom_bond_atom_site_label_1
_geom_bond_atom_site_label_2
_geom_bond_distance
_geom_bond_site_symmetry_2
Fe1 N1 1.949(8) .
Fe1 N1 1.949(8) 2
Fe1 N2 1.973(8) 2
Fe1 N2 1.973(8) .
Fe1 N4 2.000(7) 2
Fe1 N4 2.000(7) .
S1 C1 1.638(10) .
N1 C1 1.176(13) .
N9 C13 1.364(13) .
N9 C36 1.464(14) .
N9 C29 1.470(13) .
C4 C5 1.370(15) .
C4 C3 1.417(14) .
C4 H4 0.9500 .
N6 C12 1.342(13) .
N6 C13 1.350(13) .
C5 C6 1.410(14) .
C5 H5 0.9500 .
C18 C17 1.388(15) .
C18 C19 1.393(16) .
C18 H18 0.9500 .
N8 C14 1.342(13) .
N8 C22 1.474(12) .
N8 C15 1.485(12) .
N3 C12 1.414(12) .
N3 C6 1.422(12) .
N3 C7 1.428(12) .
C36 C37 1.531(16) .
C36 H36A 0.9900 .
C36 H36B 0.9900 .
N5 C12 1.316(13) .
N5 C14 1.349(13) .
C15 C16 1.520(13) .
C15 H15A 0.9900 .
C15 H15B 0.9900 .
N4 C7 1.328(12) .
N4 C11 1.358(12) .
N7 C13 1.334(13) .
N7 C14 1.362(13) .
C37 C38 1.387(15) .
C37 C42 1.392(16) .
C16 C21 1.401(14) .
C16 C17 1.406(13) .
N2 C6 1.349(12) .
N2 C2 1.364(12) .
C17 H17 0.9500 .
C2 C3 1.374(14) .
C2 H2 0.9500 .
C3 H3 0.9500 .
C38 C39 1.376(17) .
C38 H38 0.9500 .
C39 C40 1.39(2) .
C39 H39 0.9500 .
C23 C28 1.388(18) .
C23 C24 1.397(14) .
C23 C22 1.536(14) .
C22 H22A 0.9900 .
C22 H22B 0.9900 .
C42 C41 1.40(2) .
C42 H42 0.9500 .
C7 C8 1.394(13) .
C21 C20 1.394(15) .
C21 H21 0.9500 .
C29 C30 1.514(15) .
C29 H29A 0.9900 .
C29 H29B 0.9900 .
C30 C35 1.406(15) .
C30 C31 1.409(15) .
C9 C10 1.390(14) .
C9 C8 1.403(14) .
C9 H9 0.9500 .
C24 C25 1.391(16) .
C24 H24 0.9500 .
C8 H8 0.9500 .
C10 C11 1.361(14) .
C10 H10 0.9500 .
C34 C33 1.366(18) .
C34 C35 1.382(16) .
C34 H34 0.9500 .
C20 C19 1.370(15) .
C20 H20 0.9500 .
C35 H35 0.9500 .
C25 C26 1.365(19) .
C25 H25 0.9500 .
C19 H19 0.9500 .
C11 H11 0.9500 .
C26 C27 1.37(2) .
C26 H26 0.9500 .
C40 C41 1.36(2) .
C40 H40 0.9500 .
C27 C28 1.40(2) .
C27 H27 0.9500 .
C28 H28 0.9500 .
C41 H41 0.9500 .
C31 C32 1.375(18) .
C31 H31 0.9500 .
C32 C33 1.402(19) .
C32 H32 0.9500 .
C33 H33 0.9500 .
